data_7251821
loop_
_publ_author_name
'Marasinghe, Aloka A.'
'Averkiev, Boris B.'
'Aaker\"oy, Christer B.'

_publ_section_title
;
 Modulating some photophysical properties of cocrystals
;
_journal_issue 16
_journal_name_full CrystEngComm
_journal_page_first 2548
_journal_page_last 2559
_journal_paper_doi 10.1039/D6CE00063K
_journal_volume 28
_journal_year 2026
_chemical_formula_moiety 'C7 H7 N O2, C8 H9 N3 O3'
_chemical_formula_sum 'C15 H16 N4 O5'
_chemical_formula_weight 332.32
_space_group_crystal_system monoclinic
_space_group_IT_number 14
_space_group_name_Hall '-P 2yn'
_space_group_name_H-M_alt 'P 1 21/n 1'
_atom_sites_solution_hydrogens mixed
_atom_sites_solution_primary dual
_audit_creation_date 2023-10-08
_audit_creation_method
;
Olex2 1.5-ac5-024
(compiled 2022.04.12 svn.rca3783a0 for Rigaku Oxford Diffraction, GUI svn.r6498)
;
_audit_update_record
;
2025-12-21 deposited with the CCDC.	2026-03-16 downloaded from the CCDC.
;
_cell_angle_alpha 90
_cell_angle_beta 91.8814(16)
_cell_angle_gamma 90
_cell_formula_units_Z 4
_cell_length_a 12.5882(2)
_cell_length_b 5.17490(7)
_cell_length_c 23.3666(4)
_cell_measurement_reflns_used 5165
_cell_measurement_temperature 200.00(10)
_cell_measurement_theta_max 79.5320
_cell_measurement_theta_min 3.7810
_cell_volume 1521.34(4)
_computing_cell_refinement 'CrysAlisPro 1.171.42.102a (Rigaku OD, 2023)'
_computing_data_collection 'CrysAlisPro 1.171.42.102a (Rigaku OD, 2023)'
_computing_data_reduction 'CrysAlisPro 1.171.42.102a (Rigaku OD, 2023)'
_computing_molecular_graphics 'Olex2 1.5-ac5-024 (Dolomanov et al., 2009)'
_computing_publication_material 'Olex2 1.5-ac5-024 (Dolomanov et al., 2009)'
_computing_structure_refinement 'SHELXL 2018/3 (Sheldrick, 2015)'
_computing_structure_solution 'SHELXT  (Sheldrick, 2015)'
_diffrn_ambient_environment N~2~
_diffrn_ambient_temperature 200.00(10)
_diffrn_detector 'Hybrid Pixel Array Detector'
_diffrn_detector_area_resol_mean 10.0000
_diffrn_detector_type HyPix
_diffrn_measured_fraction_theta_full 0.999
_diffrn_measured_fraction_theta_max 0.971
_diffrn_measurement_details
;
List of Runs (angles in degrees, time in seconds):

  # Type    Start    End  Width  t~exp~   \w     \q     \k     \f   Frames
#--------------------------------------------------------------------------
  1  \w   -121.00 -51.00   0.50   12.00    --  -49.69  -9.00 -39.00  140
  2  \w    -25.00  19.00   0.50   12.00    --  -49.69   9.00 134.00   88
  3  \w    -11.00  25.00   0.50   12.00    --   49.69  -9.00 -39.00   72
  4  \w     65.00 117.00   0.50   12.00    --   49.69   9.00 134.00  104
  5  \w   -146.00-121.00   0.50   50.00    --  -90.00  -9.00 -39.00   50
  6  \w    103.00 177.00   0.50   50.00    --  111.50   9.00 134.00  148
  7  \w    -15.00  43.00   0.50   12.00    --   49.69 -38.00-150.00  116
  8  \w    -16.00  22.00   0.50   12.00    --   49.69 -19.00 120.00   76
  9  \w    -67.00 -41.00   0.50   50.00    --  -90.00  61.00-120.00   52
 10  \w    -51.00 -26.00   0.50   50.00    --  -90.00  45.00 120.00   50
 11  \w    -76.00 -51.00   0.50   50.00    --  -90.00 125.00-180.00   50
 12  \w    102.00 165.00   0.50   50.00    --  111.50  45.00-150.00  126
 13  \w    137.00 177.00   0.50   50.00    --  111.50  30.00   0.00   80
 14  \w     86.00 111.00   0.50   50.00    --  111.50-125.00 -60.00   50
 15  \w    104.00 129.00   0.50   50.00    --  111.50  30.00   0.00   50
 16  \w     46.00  71.00   0.50   50.00    --  111.50 -61.00 -90.00   50
 17  \w    127.00 172.00   0.50   50.00    --  111.50  30.00 -30.00   90
 18  \w     78.00 103.00   0.50   50.00    --  111.50 -94.00-150.00   50
 19  \w     43.00  78.00   0.50   50.00    --  111.50-125.00 -60.00   70
 20  \w    105.00 176.00   0.50   50.00    --  111.50  45.00  60.00  142
 21  \w     78.00 104.00   0.50   50.00    --  111.50 -94.00-180.00   52
 22  \w     83.00 110.00   0.50   50.00    --  111.50-125.00-150.00   54
 23  \w     60.00  85.00   0.50   50.00    --  111.50 -94.00 -90.00   50
 24  \w     51.00  91.00   0.50   50.00    --  111.50 -94.00-120.00   80
 25  \w     45.00  71.00   0.50   50.00    --  111.50-125.00-150.00   52
 26  \w     44.00  70.00   0.50   50.00    --  111.50 -61.00-180.00   52
 27  \w     46.00  71.00   0.50   50.00    --  111.50 -61.00  30.00   50
 28  \w     53.00  95.00   0.50   50.00    --  111.50 -94.00 150.00   84
 29  \w     45.00  70.00   0.50   50.00    --  111.50 -61.00 150.00   50
 30  \w     47.00  91.00   0.50   50.00    --  111.50 -77.00  90.00   88
;
_diffrn_measurement_device 'four-circle diffractometer'
_diffrn_measurement_device_type 'XtaLAB Synergy, Dualflex, HyPix'
_diffrn_measurement_method '\w scans'
_diffrn_orient_matrix_type 'CrysAlisPro convention (1999,Acta A55,543-557)'
_diffrn_orient_matrix_UB_11 -0.0710108000
_diffrn_orient_matrix_UB_12 -0.0259153000
_diffrn_orient_matrix_UB_13 0.0521579000
_diffrn_orient_matrix_UB_21 0.0997044000
_diffrn_orient_matrix_UB_22 -0.0272216000
_diffrn_orient_matrix_UB_23 0.0395705000
_diffrn_orient_matrix_UB_31 0.0029803000
_diffrn_orient_matrix_UB_32 0.2952442000
_diffrn_orient_matrix_UB_33 0.0082093000
_diffrn_radiation_monochromator mirror
_diffrn_radiation_probe x-ray
_diffrn_radiation_type 'Cu K\a'
_diffrn_radiation_wavelength 1.54184
_diffrn_reflns_av_R_equivalents 0.0326
_diffrn_reflns_av_unetI/netI 0.0325
_diffrn_reflns_Laue_measured_fraction_full 0.999
_diffrn_reflns_Laue_measured_fraction_max 0.971
_diffrn_reflns_limit_h_max 15
_diffrn_reflns_limit_h_min -16
_diffrn_reflns_limit_k_max 6
_diffrn_reflns_limit_k_min -4
_diffrn_reflns_limit_l_max 29
_diffrn_reflns_limit_l_min -29
_diffrn_reflns_number 11401
_diffrn_reflns_point_group_measured_fraction_full 0.999
_diffrn_reflns_point_group_measured_fraction_max 0.971
_diffrn_reflns_theta_full 67.684
_diffrn_reflns_theta_max 79.786
_diffrn_reflns_theta_min 3.785
_diffrn_source 'micro-focus sealed X-ray tube'
_diffrn_source_type 'PhotonJet (Cu) X-ray Source'
_exptl_absorpt_coefficient_mu 0.939
_exptl_absorpt_correction_T_max 1.00000
_exptl_absorpt_correction_T_min 0.72827
_exptl_absorpt_correction_type multi-scan
_exptl_absorpt_process_details
;
CrysAlisPro 1.171.42.102a (Rigaku Oxford Diffraction, 2023)
Empirical absorption correction using spherical harmonics,
implemented in SCALE3 ABSPACK scaling algorithm.
;
_exptl_crystal_colour 'light yellow'
_exptl_crystal_density_diffrn 1.451
_exptl_crystal_description needle
_exptl_crystal_F_000 696
_exptl_crystal_recrystallization_method 'crystallized from ethylacetate'
_exptl_crystal_size_max 0.29
_exptl_crystal_size_mid 0.015
_exptl_crystal_size_min 0.01
_refine_diff_density_max 0.187
_refine_diff_density_min -0.258
_refine_diff_density_rms 0.047
_refine_ls_extinction_method none
_refine_ls_goodness_of_fit_ref 1.084
_refine_ls_hydrogen_treatment mixed
_refine_ls_matrix_type full
_refine_ls_number_parameters 234
_refine_ls_number_reflns 3225
_refine_ls_number_restraints 0
_refine_ls_restrained_S_all 1.084
_refine_ls_R_factor_all 0.0554
_refine_ls_R_factor_gt 0.0443
_refine_ls_shift/su_max 0.001
_refine_ls_shift/su_mean 0.000
_refine_ls_structure_factor_coef Fsqd
_refine_ls_weighting_details 'w=1/[\s^2^(Fo^2^)+(0.0352P)^2^+0.8380P] where P=(Fo^2^+2Fc^2^)/3'
_refine_ls_weighting_scheme calc
_refine_ls_wR_factor_gt 0.1044
_refine_ls_wR_factor_ref 0.1091
_reflns_Friedel_coverage 0.000
_reflns_number_gt 2645
_reflns_number_total 3225
_reflns_threshold_expression 'I > 2\s(I)'
_cod_data_source_file d6ce00063k2.cif
_cod_data_source_block exp_776_auto
_cod_depositor_comments 'Adding full bibliography for 7251818--7251826.cif.'
_cod_database_code 7251821
_shelx_shelxl_version_number 2018/3
_chemical_oxdiff_formula C15H15N4O5
_shelx_space_group_comment
;
The symmetry employed for this shelxl refinement is uniquely defined
by the following loop, which should always be used as a source of
symmetry information in preference to the above space-group names.
They are only intended as comments.
;
_shelx_estimated_absorpt_t_max 0.991
_shelx_estimated_absorpt_t_min 0.772
_olex2_refinement_description
;
1. Fixed Uiso
 At 1.2 times of:
  All C(H) groups, All C(H,H) groups
 At 1.5 times of:
  All C(H,H,H) groups
2.a Secondary CH2 refined with riding coordinates:
 C19(H19A,H19B)
2.b Aromatic/amide H refined with riding coordinates:
 C2(H2), C3(H3), C5(H5), C6(H6), C12(H12), C13(H13), C15(H15)
2.c Idealised Me refined as rotating group:
 C20(H20A,H20B,H20C)
;
_olex2_submission_special_instructions 'No special instructions were received'
_oxdiff_exptl_absorpt_empirical_details
;
Empirical correction (ABSPACK) includes:
- Absorption correction using spherical harmonics
- Frame scaling
;
_oxdiff_exptl_absorpt_empirical_full_max 1.316
_oxdiff_exptl_absorpt_empirical_full_min 0.499

loop_
_space_group_symop_operation_xyz
'x, y, z'
'-x+1/2, y+1/2, -z+1/2'
'-x, -y, -z'
'x-1/2, -y-1/2, z-1/2'

loop_
_atom_site_label
_atom_site_type_symbol
_atom_site_fract_x
_atom_site_fract_y
_atom_site_fract_z
_atom_site_U_iso_or_equiv
_atom_site_adp_type
_atom_site_occupancy
_atom_site_site_symmetry_order
_atom_site_calc_flag
_atom_site_refinement_flags_posn
_atom_site_refinement_flags_adp
_atom_site_refinement_flags_occupancy
_atom_site_disorder_assembly
_atom_site_disorder_group
O8 O 0.32628(10) 0.6461(3) 0.61922(5) 0.0360(3) Uani 1 1 d . . . . .
O9 O 0.36174(11) 0.4880(3) 0.53298(5) 0.0414(3) Uani 1 1 d . . . . .
H9 H 0.312(2) 0.603(6) 0.5226(12) 0.070(8) Uiso 1 1 d . . . . .
O21 O 0.07817(11) 1.3816(3) 0.59551(6) 0.0411(3) Uani 1 1 d . . . . .
O23 O 0.17420(12) 0.7000(3) 0.32019(6) 0.0447(4) Uani 1 1 d . . . . .
O24 O 0.06765(11) 1.0267(3) 0.31006(6) 0.0426(3) Uani 1 1 d . . . . .
N10 N 0.67592(13) -0.2190(3) 0.68081(8) 0.0368(4) Uani 1 1 d . . . . .
H10A H 0.6762(18) -0.240(5) 0.7198(11) 0.051(7) Uiso 1 1 d . . . . .
H10B H 0.682(2) -0.377(6) 0.6625(12) 0.066(8) Uiso 1 1 d . . . . .
N16 N 0.21766(11) 0.8286(3) 0.48984(6) 0.0308(3) Uani 1 1 d . . . . .
N17 N 0.18365(12) 1.0408(3) 0.57246(6) 0.0309(3) Uani 1 1 d . . . . .
H17 H 0.2257(18) 0.923(5) 0.5863(10) 0.046(6) Uiso 1 1 d . . . . .
N22 N 0.12679(12) 0.8877(3) 0.33919(6) 0.0332(3) Uani 1 1 d . . . . .
C1 C 0.45383(13) 0.3091(3) 0.61262(7) 0.0268(3) Uani 1 1 d . . . . .
C2 C 0.49827(14) 0.1215(4) 0.57792(7) 0.0324(4) Uani 1 1 d . . . . .
H2 H 0.478825 0.116076 0.538312 0.039 Uiso 1 1 calc R U . . .
C3 C 0.56998(14) -0.0565(4) 0.60013(8) 0.0335(4) Uani 1 1 d . . . . .
H3 H 0.598908 -0.183837 0.575846 0.040 Uiso 1 1 calc R U . . .
C4 C 0.60029(13) -0.0504(3) 0.65811(7) 0.0277(3) Uani 1 1 d . . . . .
C5 C 0.55701(14) 0.1404(4) 0.69292(7) 0.0311(4) Uani 1 1 d . . . . .
H5 H 0.578026 0.149503 0.732292 0.037 Uiso 1 1 calc R U . . .
C6 C 0.48416(14) 0.3149(3) 0.67049(7) 0.0306(4) Uani 1 1 d . . . . .
H6 H 0.454269 0.440820 0.694797 0.037 Uiso 1 1 calc R U . . .
C7 C 0.37548(13) 0.4971(3) 0.58960(7) 0.0291(4) Uani 1 1 d . . . . .
C11 C 0.16662(13) 1.0269(3) 0.51413(7) 0.0279(3) Uani 1 1 d . . . . .
C12 C 0.10273(14) 1.1975(3) 0.48139(8) 0.0320(4) Uani 1 1 d . . . . .
H12 H 0.069136 1.339957 0.498987 0.038 Uiso 1 1 calc R U . . .
C13 C 0.08949(14) 1.1556(3) 0.42354(8) 0.0319(4) Uani 1 1 d . . . . .
H13 H 0.046161 1.266908 0.400401 0.038 Uiso 1 1 calc R U . . .
C14 C 0.14090(13) 0.9469(3) 0.39984(7) 0.0288(4) Uani 1 1 d . . . . .
C15 C 0.20488(14) 0.7902(3) 0.43373(8) 0.0310(4) Uani 1 1 d . . . . .
H15 H 0.241004 0.650444 0.416582 0.037 Uiso 1 1 calc R U . . .
C18 C 0.14019(13) 1.2121(3) 0.61053(8) 0.0302(4) Uani 1 1 d . . . . .
C19 C 0.17514(14) 1.1638(4) 0.67172(8) 0.0337(4) Uani 1 1 d . . . . .
H19A H 0.253514 1.146946 0.673847 0.040 Uiso 1 1 calc R U . . .
H19B H 0.144677 0.997648 0.684294 0.040 Uiso 1 1 calc R U . . .
C20 C 0.14261(18) 1.3737(4) 0.71240(9) 0.0451(5) Uani 1 1 d . . . . .
H20A H 0.180796 1.533403 0.703836 0.068 Uiso 1 1 calc R U . . .
H20B H 0.159985 1.320459 0.751852 0.068 Uiso 1 1 calc R U . . .
H20C H 0.065908 1.403591 0.707929 0.068 Uiso 1 1 calc R U . . .

loop_
_atom_site_aniso_label
_atom_site_aniso_U_11
_atom_site_aniso_U_22
_atom_site_aniso_U_33
_atom_site_aniso_U_23
_atom_site_aniso_U_13
_atom_site_aniso_U_12
O8 0.0375(7) 0.0348(7) 0.0358(7) 0.0008(5) 0.0026(5) 0.0131(6)
O9 0.0509(8) 0.0420(8) 0.0308(7) 0.0017(6) -0.0041(6) 0.0215(7)
O21 0.0438(7) 0.0376(7) 0.0417(7) -0.0040(6) -0.0041(6) 0.0166(6)
O23 0.0580(9) 0.0398(8) 0.0358(7) -0.0060(6) -0.0058(6) 0.0103(7)
O24 0.0441(7) 0.0463(8) 0.0367(7) 0.0094(6) -0.0100(6) 0.0052(6)
N10 0.0385(9) 0.0321(9) 0.0396(9) 0.0074(7) -0.0012(7) 0.0074(7)
N16 0.0350(8) 0.0266(7) 0.0308(7) 0.0014(6) -0.0008(6) 0.0077(6)
N17 0.0338(8) 0.0268(7) 0.0320(7) 0.0015(6) -0.0009(6) 0.0101(6)
N22 0.0347(8) 0.0316(8) 0.0330(8) 0.0047(6) -0.0043(6) -0.0022(6)
C1 0.0266(8) 0.0248(8) 0.0292(8) 0.0025(6) 0.0016(6) 0.0009(6)
C2 0.0395(10) 0.0311(9) 0.0263(8) 0.0000(7) 0.0000(7) 0.0056(7)
C3 0.0388(9) 0.0297(9) 0.0320(9) -0.0026(7) 0.0031(7) 0.0075(7)
C4 0.0262(8) 0.0234(8) 0.0336(9) 0.0053(7) 0.0019(6) -0.0008(6)
C5 0.0340(9) 0.0331(9) 0.0262(8) 0.0015(7) -0.0010(6) 0.0016(7)
C6 0.0326(9) 0.0292(9) 0.0301(9) -0.0022(7) 0.0024(7) 0.0032(7)
C7 0.0286(8) 0.0257(8) 0.0329(9) 0.0029(7) 0.0006(6) 0.0016(7)
C11 0.0279(8) 0.0223(8) 0.0334(8) 0.0027(7) 0.0007(6) 0.0012(7)
C12 0.0345(9) 0.0229(8) 0.0387(9) 0.0023(7) -0.0012(7) 0.0081(7)
C13 0.0314(8) 0.0270(8) 0.0370(9) 0.0077(7) -0.0036(7) 0.0041(7)
C14 0.0290(8) 0.0272(8) 0.0301(8) 0.0046(7) -0.0015(6) -0.0013(7)
C15 0.0348(9) 0.0261(8) 0.0320(9) 0.0020(7) -0.0002(7) 0.0048(7)
C18 0.0269(8) 0.0253(8) 0.0383(9) -0.0016(7) 0.0013(7) 0.0010(7)
C19 0.0352(9) 0.0316(9) 0.0344(9) 0.0006(7) 0.0020(7) 0.0041(7)
C20 0.0559(12) 0.0402(11) 0.0390(10) -0.0076(9) 0.0006(9) 0.0018(9)

loop_
_atom_type_symbol
_atom_type_description
_atom_type_scat_dispersion_real
_atom_type_scat_dispersion_imag
_atom_type_scat_source
C C 0.0181 0.0091 'International Tables Vol C Tables 4.2.6.8 and 6.1.1.4'
H H 0.0000 0.0000 'International Tables Vol C Tables 4.2.6.8 and 6.1.1.4'
N N 0.0311 0.0180 'International Tables Vol C Tables 4.2.6.8 and 6.1.1.4'
O O 0.0492 0.0322 'International Tables Vol C Tables 4.2.6.8 and 6.1.1.4'

loop_
_geom_angle_atom_site_label_1
_geom_angle_atom_site_label_2
_geom_angle_atom_site_label_3
_geom_angle
_geom_angle_site_symmetry_1
_geom_angle_site_symmetry_3
_geom_angle_publ_flag
C15 N16 C11 119.05(15) . . ?
C11 N17 C18 128.32(15) . . ?
O23 N22 C14 118.19(14) . . ?
O24 N22 O23 123.78(16) . . ?
O24 N22 C14 118.03(15) . . ?
C2 C1 C7 121.60(15) . . ?
C6 C1 C2 118.50(15) . . ?
C6 C1 C7 119.90(15) . . ?
C3 C2 C1 121.11(16) . . ?
C2 C3 C4 120.33(16) . . ?
N10 C4 C3 121.36(16) . . ?
N10 C4 C5 119.83(16) . . ?
C3 C4 C5 118.71(15) . . ?
C6 C5 C4 120.51(16) . . ?
C5 C6 C1 120.83(16) . . ?
O8 C7 O9 122.38(15) . . ?
O8 C7 C1 123.83(15) . . ?
O9 C7 C1 113.78(14) . . ?
N16 C11 N17 113.40(14) . . ?
N16 C11 C12 121.49(16) . . ?
N17 C11 C12 125.10(16) . . ?
C13 C12 C11 119.04(16) . . ?
C12 C13 C14 118.29(16) . . ?
C13 C14 N22 120.68(15) . . ?
C15 C14 N22 119.16(16) . . ?
C15 C14 C13 120.15(16) . . ?
N16 C15 C14 121.93(16) . . ?
O21 C18 N17 122.69(17) . . ?
O21 C18 C19 123.95(16) . . ?
N17 C18 C19 113.35(15) . . ?
C18 C19 C20 113.74(16) . . ?

loop_
_geom_bond_atom_site_label_1
_geom_bond_atom_site_label_2
_geom_bond_distance
_geom_bond_site_symmetry_2
_geom_bond_publ_flag
O8 C7 1.219(2) . ?
O9 C7 1.329(2) . ?
O21 C18 1.218(2) . ?
O23 N22 1.231(2) . ?
O24 N22 1.2253(19) . ?
N10 C4 1.384(2) . ?
N16 C11 1.346(2) . ?
N16 C15 1.331(2) . ?
N17 C11 1.375(2) . ?
N17 C18 1.381(2) . ?
N22 C14 1.455(2) . ?
C1 C2 1.394(2) . ?
C1 C6 1.393(2) . ?
C1 C7 1.474(2) . ?
C2 C3 1.379(2) . ?
C3 C4 1.396(2) . ?
C4 C5 1.401(2) . ?
C5 C6 1.379(2) . ?
C11 C12 1.404(2) . ?
C12 C13 1.374(3) . ?
C13 C14 1.384(3) . ?
C14 C15 1.375(2) . ?
C18 C19 1.503(2) . ?
C19 C20 1.509(3) . ?

loop_
_geom_hbond_atom_site_label_D
_geom_hbond_atom_site_label_H
_geom_hbond_atom_site_label_A
_geom_hbond_distance_DH
_geom_hbond_distance_HA
_geom_hbond_distance_DA
_geom_hbond_angle_DHA
_geom_hbond_site_symmetry_A
_geom_hbond_publ_flag
O9 H9 N16 0.89(3) 1.82(3) 2.7005(19) 171(3) . yes
N10 H10A O23 0.92(3) 2.36(3) 3.259(2) 168(2) 4_666 yes
N10 H10B O23 0.92(3) 2.49(3) 3.124(2) 126(2) 3_656 yes
N17 H17 O8 0.86(2) 2.05(2) 2.9087(19) 180(2) . yes
